data_7039354
loop_
_publ_author_name
'Konarev, Dmitri V.'
'Kuzmin, Alexey V.'
'Nakano, Yoshiaki'
'Khasanov, Salavat S.'
'Ishikawa, Manabu'
'Otsuka, Akihiro'
'Yamochi, Hideki'
'Saito, Gunzi'
'Lyubovskaya, Rimma N.'

_publ_section_title
;
 SnPhPc phthalocyanines with dianion Pc(2-) and radical trianion
 Pc&#x02D9;(3-) macrocycles: syntheses, structures, and properties.
;
_journal_issue 26
_journal_name_full 'Dalton transactions (Cambridge, England : 2003)'
_journal_page_first 10780
_journal_page_last 10788
_journal_paper_doi 10.1039/c6dt01132b
_journal_volume 45
_journal_year 2016
_chemical_compound_source no
_chemical_formula_moiety 'C38 H21 N8 Sn, C6 H4 Cl2 '
_chemical_formula_sum 'C44 H25 Cl2 N8 Sn'
_chemical_formula_weight 855.31
_chemical_melting_point ?
_chemical_name_common no
_chemical_name_systematic 'phenyl substituted tin(IV) phthalocyanine'
_space_group_crystal_system triclinic
_space_group_IT_number 2
_space_group_name_Hall '-P 1'
_space_group_name_H-M_alt 'P -1'
_symmetry_space_group_name_Hall '-P 1'
_symmetry_space_group_name_H-M 'P -1'
_atom_sites_solution_hydrogens geom
_atom_sites_solution_primary direct
_atom_sites_solution_secondary difmap
_audit_creation_method
;
CrysAlisPro, Agilent Technologies,
Version 1.171.37.34 (release 22-05-2014 CrysAlis171 .NET)
(compiled May 22 2014,16:03:01)

SHELXL-2013
;
_audit_update_record
;
2016-03-11 deposited with the CCDC.
2016-05-31 downloaded from the CCDC.
;
_cell_angle_alpha 86.320(3)
_cell_angle_beta 71.315(3)
_cell_angle_gamma 85.595(2)
_cell_formula_units_Z 2
_cell_length_a 9.8645(3)
_cell_length_b 12.9714(4)
_cell_length_c 14.1591(6)
_cell_measurement_reflns_used 9224
_cell_measurement_temperature 120(2)
_cell_measurement_theta_max 29.1540
_cell_measurement_theta_min 2.6060
_cell_volume 1709.68(11)
_computing_cell_refinement
;
CrysAlisPro, Agilent Technologies,
Version 1.171.37.34 (release 22-05-2014 CrysAlis171 .NET)
(compiled May 22 2014,16:03:01)
;
_computing_data_collection
;
CrysAlisPro, Agilent Technologies,
Version 1.171.37.34 (release 22-05-2014 CrysAlis171 .NET)
(compiled May 22 2014,16:03:01)
;
_computing_data_reduction
;
CrysAlisPro, Agilent Technologies,
Version 1.171.37.34 (release 22-05-2014 CrysAlis171 .NET)
(compiled May 22 2014,16:03:01)
;
_computing_molecular_graphics WinGx
_computing_publication_material WinGx
_computing_structure_refinement 'SHELXL-2013 (Sheldrick, 2013)'
_computing_structure_solution 'SHELXL-2013 (Sheldrick, 2013)'
_diffrn_ambient_environment N~2~
_diffrn_ambient_temperature 120.0(2)
_diffrn_detector 'CCD plate'
_diffrn_detector_area_resol_mean 10.4566
_diffrn_detector_type AtlasS2
_diffrn_measured_fraction_theta_full 1.000
_diffrn_measured_fraction_theta_max 0.867
_diffrn_measurement_device 'four-circle diffractometer'
_diffrn_measurement_device_type 'Xcalibur, AtlasS2, Gemini'
_diffrn_measurement_method '\w scans'
_diffrn_radiation_monochromator graphite
_diffrn_radiation_probe x-ray
_diffrn_radiation_type 'Mo K\a'
_diffrn_radiation_wavelength 0.71073
_diffrn_reflns_av_R_equivalents 0.0170
_diffrn_reflns_av_unetI/netI 0.0303
_diffrn_reflns_Laue_measured_fraction_full 1.000
_diffrn_reflns_Laue_measured_fraction_max 0.867
_diffrn_reflns_limit_h_max 12
_diffrn_reflns_limit_h_min -13
_diffrn_reflns_limit_k_max 16
_diffrn_reflns_limit_k_min -17
_diffrn_reflns_limit_l_max 18
_diffrn_reflns_limit_l_min -15
_diffrn_reflns_number 14859
_diffrn_reflns_point_group_measured_fraction_full 1.000
_diffrn_reflns_point_group_measured_fraction_max 0.867
_diffrn_reflns_theta_full 25.242
_diffrn_reflns_theta_max 29.065
_diffrn_reflns_theta_min 2.143
_diffrn_source 'Enhance (Mo) X-ray Source'
_exptl_absorpt_coefficient_mu 0.954
_exptl_absorpt_correction_T_max 0.951
_exptl_absorpt_correction_T_min 0.818
_exptl_absorpt_correction_type analytical
_exptl_absorpt_process_details
;
CrysAlisPro, Agilent Technologies,
Version 1.171.37.34 (release 22-05-2014 CrysAlis171 .NET)
(compiled May 22 2014,16:03:01)
Analytical numeric absorption correction using a multifaceted crystal
model based on expressions derived by R.C. Clark & J.S. Reid.
(Clark, R. C. & Reid, J. S. (1995). Acta Cryst. A51, 887-897)
Empirical absorption correction using spherical harmonics,
implemented in SCALE3 ABSPACK scaling algorithm.
;
_exptl_crystal_colour 'metallic black'
_exptl_crystal_density_diffrn 1.661
_exptl_crystal_description prism
_exptl_crystal_F_000 858
_exptl_crystal_recrystallization_method diffusion
_exptl_crystal_size_max 0.276
_exptl_crystal_size_mid 0.148
_exptl_crystal_size_min 0.062
_refine_diff_density_max 0.633
_refine_diff_density_min -0.412
_refine_diff_density_rms 0.070
_refine_ls_extinction_method none
_refine_ls_goodness_of_fit_ref 1.055
_refine_ls_hydrogen_treatment constr
_refine_ls_matrix_type full
_refine_ls_number_parameters 496
_refine_ls_number_reflns 7940
_refine_ls_number_restraints 0
_refine_ls_restrained_S_all 1.055
_refine_ls_R_factor_all 0.0300
_refine_ls_R_factor_gt 0.0246
_refine_ls_shift/su_max 0.001
_refine_ls_shift/su_mean 0.000
_refine_ls_structure_factor_coef Fsqd
_refine_ls_weighting_details
;
 w=1/[\s^2^(Fo^2^)+(0.0239P)^2^+1.0991P]
 where P=(Fo^2^+2Fc^2^)/3
;
_refine_ls_weighting_scheme calc
_refine_ls_wR_factor_gt 0.0572
_refine_ls_wR_factor_ref 0.0594
_reflns_Friedel_coverage 0.000
_reflns_number_gt 7170
_reflns_number_total 7940
_reflns_threshold_expression 'I > 2\s(I)'
_cod_data_source_file c6dt01132b2.cif
_cod_data_source_block PhSnPc_C6H4Cl2
_cod_depositor_comments
;
The following automatic conversions were performed:

'_chemical_melting_point' value 'no' was changed to '?' - the value
is undefined or not given.

Automatic conversion script
Id: cif_fix_values 4268 2015-11-12 08:31:59Z antanas 

 Adding full bibliography for 7039354--7039355.cif.

The following automatic conversions were performed:

'_atom_sites_solution_secondary' value 'diffmap' was changed to
'difmap'.

Automatic conversion script
Id: cif_fix_values 6452 2018-10-05 10:23:21Z andrius 
;
_cod_original_cell_volume 1709.69(11)
_cod_database_code 7039354
_shelx_space_group_comment
;
The symmetry employed for this shelxl refinement is uniquely defined
by the following loop, which should always be used as a source of
symmetry information in preference to the above space-group names.
They are only intended as comments.
;
_shelx_estimated_absorpt_t_min 0.779
_shelx_estimated_absorpt_t_max 0.943
_shelxl_version_number 2013-2
_solvent_exptl_crystal_recrystallization_method dichlorobenzene

loop_
_space_group_symop_operation_xyz
'x, y, z'
'-x, -y, -z'

loop_
_atom_site_label
_atom_site_type_symbol
_atom_site_fract_x
_atom_site_fract_y
_atom_site_fract_z
_atom_site_U_iso_or_equiv
_atom_site_adp_type
_atom_site_occupancy
_atom_site_site_symmetry_order
_atom_site_calc_flag
_atom_site_refinement_flags_posn
_atom_site_refinement_flags_adp
Sn1 Sn 0.06372(2) 0.48191(2) 0.14522(2) 0.01199(4) Uani 1 1 d . .
C101 C 0.3173(2) 0.46841(14) -0.04996(14) 0.0148(4) Uani 1 1 d . .
C102 C 0.4090(2) 0.39096(14) -0.11036(14) 0.0147(4) Uani 1 1 d . .
C103 C 0.3388(2) 0.29724(14) -0.08559(14) 0.0154(4) Uani 1 1 d . .
C104 C 0.2049(2) 0.31835(14) -0.01075(14) 0.0148(4) Uani 1 1 d . .
C105 C -0.0129(2) 0.26831(13) 0.10320(14) 0.0143(4) Uani 1 1 d . .
C106 C -0.1149(2) 0.19118(14) 0.15370(14) 0.0146(4) Uani 1 1 d . .
C107 C -0.2277(2) 0.24060(14) 0.22643(14) 0.0147(4) Uani 1 1 d . .
C108 C -0.1979(2) 0.34973(14) 0.22036(14) 0.0145(4) Uani 1 1 d . .
C109 C -0.2515(2) 0.51986(14) 0.27370(14) 0.0141(4) Uani 1 1 d . .
C110 C -0.3433(2) 0.59745(14) 0.33491(14) 0.0146(4) Uani 1 1 d . .
C111 C -0.2719(2) 0.69054(14) 0.31159(14) 0.0140(4) Uani 1 1 d . .
C112 C -0.1380(2) 0.66938(14) 0.23552(14) 0.0138(4) Uani 1 1 d . .
C113 C 0.0808(2) 0.71915(13) 0.12303(14) 0.0144(4) Uani 1 1 d . .
C114 C 0.1850(2) 0.79564(14) 0.07409(14) 0.0148(4) Uani 1 1 d . .
C115 C 0.2976(2) 0.74560(14) 0.00233(14) 0.0148(4) Uani 1 1 d . .
C116 C 0.2658(2) 0.63734(14) 0.00588(14) 0.0143(4) Uani 1 1 d . .
C117 C 0.5465(2) 0.39473(15) -0.18078(15) 0.0180(4) Uani 1 1 d . .
H117 H 0.5932 0.4578 -0.1983 0.022 Uiso 1 1 calc R U
C118 C 0.6110(2) 0.30370(16) -0.22353(15) 0.0202(4) Uani 1 1 d . .
H118 H 0.7044 0.3040 -0.2709 0.024 Uiso 1 1 calc R U
C119 C 0.5413(2) 0.20996(15) -0.19856(15) 0.0193(4) Uani 1 1 d . .
H119 H 0.5892 0.1486 -0.2294 0.023 Uiso 1 1 calc R U
C120 C 0.4065(2) 0.20532(14) -0.13099(15) 0.0172(4) Uani 1 1 d . .
H120 H 0.3601 0.1420 -0.1153 0.021 Uiso 1 1 calc R U
C121 C -0.1117(2) 0.08611(14) 0.13962(15) 0.0176(4) Uani 1 1 d . .
H121 H -0.0365 0.0533 0.0885 0.021 Uiso 1 1 calc R U
C122 C -0.2224(2) 0.03053(15) 0.20291(16) 0.0211(4) Uani 1 1 d . .
H122 H -0.2216 -0.0420 0.1963 0.025 Uiso 1 1 calc R U
C123 C -0.3353(2) 0.07948(15) 0.27633(16) 0.0217(4) Uani 1 1 d . .
H123 H -0.4099 0.0397 0.3185 0.026 Uiso 1 1 calc R U
C124 C -0.3403(2) 0.18534(15) 0.28868(15) 0.0180(4) Uani 1 1 d . .
H124 H -0.4177 0.2188 0.3378 0.022 Uiso 1 1 calc R U
C125 C -0.4794(2) 0.59342(15) 0.40573(15) 0.0170(4) Uani 1 1 d . .
H125 H -0.5284 0.5312 0.4202 0.020 Uiso 1 1 calc R U
C126 C -0.5404(2) 0.68292(15) 0.45396(15) 0.0193(4) Uani 1 1 d . .
H126 H -0.6323 0.6820 0.5031 0.023 Uiso 1 1 calc R U
C127 C -0.4684(2) 0.77570(15) 0.43142(15) 0.0191(4) Uani 1 1 d . .
H127 H -0.5131 0.8360 0.4660 0.023 Uiso 1 1 calc R U
C128 C -0.3354(2) 0.78132(14) 0.36081(14) 0.0171(4) Uani 1 1 d . .
H128 H -0.2881 0.8443 0.3458 0.021 Uiso 1 1 calc R U
C129 C 0.1840(2) 0.90040(14) 0.08832(15) 0.0168(4) Uani 1 1 d . .
H129 H 0.1077 0.9341 0.1380 0.020 Uiso 1 1 calc R U
C130 C 0.2981(2) 0.95440(14) 0.02763(15) 0.0195(4) Uani 1 1 d . .
H130 H 0.3000 1.0263 0.0359 0.023 Uiso 1 1 calc R U
C131 C 0.4105(2) 0.90490(15) -0.04554(16) 0.0201(4) Uani 1 1 d . .
H131 H 0.4868 0.9439 -0.0867 0.024 Uiso 1 1 calc R U
C132 C 0.4124(2) 0.79952(15) -0.05907(15) 0.0179(4) Uani 1 1 d . .
H132 H 0.4890 0.7656 -0.1083 0.021 Uiso 1 1 calc R U
C1 C 0.1499(2) 0.43780(14) 0.26093(15) 0.0162(4) Uani 1 1 d . .
C2 C 0.2306(2) 0.34446(16) 0.25858(19) 0.0276(5) Uani 1 1 d . .
H2 H 0.2487 0.3012 0.2037 0.033 Uiso 1 1 calc R U
C3 C 0.2848(3) 0.31417(19) 0.3360(2) 0.0371(6) Uani 1 1 d . .
H3 H 0.3385 0.2499 0.3342 0.044 Uiso 1 1 calc R U
C4 C 0.2611(3) 0.3767(2) 0.41483(19) 0.0355(6) Uani 1 1 d . .
H4 H 0.3001 0.3562 0.4669 0.043 Uiso 1 1 calc R U
C5 C 0.1809(3) 0.4691(2) 0.41902(18) 0.0319(5) Uani 1 1 d . .
H5 H 0.1642 0.5120 0.4740 0.038 Uiso 1 1 calc R U
C6 C 0.1244(2) 0.49944(17) 0.34238(17) 0.0247(5) Uani 1 1 d . .
H6 H 0.0680 0.5627 0.3458 0.030 Uiso 1 1 calc R U
N101 N 0.19379(17) 0.42302(11) 0.00987(12) 0.0142(3) Uani 1 1 d . .
N102 N -0.06881(17) 0.36369(11) 0.14473(12) 0.0140(3) Uani 1 1 d . .
N103 N -0.12871(17) 0.56587(11) 0.21430(12) 0.0133(3) Uani 1 1 d . .
N104 N 0.13308(17) 0.62468(11) 0.07913(12) 0.0141(3) Uani 1 1 d . .
N105 N 0.10858(17) 0.24714(11) 0.03391(12) 0.0153(3) Uani 1 1 d . .
N106 N -0.28080(17) 0.41957(12) 0.27889(12) 0.0149(3) Uani 1 1 d . .
N107 N -0.03949(17) 0.73978(11) 0.19418(12) 0.0148(3) Uani 1 1 d . .
N108 N 0.34948(17) 0.56792(12) -0.05148(12) 0.0152(3) Uani 1 1 d . .
Cl1A Cl 0.30474(6) 0.03635(5) 0.47268(5) 0.03438(14) Uani 1 1 d . .
Cl2A Cl 0.20015(8) 0.05217(5) 0.28325(5) 0.03912(15) Uani 1 1 d . .
C1A C 0.1929(2) -0.05278(17) 0.45666(18) 0.0263(5) Uani 1 1 d . .
C2A C 0.1475(2) -0.04651(17) 0.37363(17) 0.0270(5) Uani 1 1 d . .
C3A C 0.0581(3) -0.11966(18) 0.36227(18) 0.0313(5) Uani 1 1 d . .
H3A H 0.0271 -0.1158 0.3051 0.038 Uiso 1 1 calc R U
C4A C 0.0150(2) -0.19744(18) 0.43402(19) 0.0305(5) Uani 1 1 d . .
H4A H -0.0456 -0.2475 0.4261 0.037 Uiso 1 1 calc R U
C5A C 0.0591(3) -0.20331(18) 0.51758(19) 0.0326(5) Uani 1 1 d . .
H5A H 0.0288 -0.2572 0.5670 0.039 Uiso 1 1 calc R U
C6A C 0.1474(3) -0.13075(18) 0.52908(19) 0.0323(5) Uani 1 1 d . .
H6A H 0.1769 -0.1343 0.5869 0.039 Uiso 1 1 calc R U

loop_
_atom_site_aniso_label
_atom_site_aniso_U_11
_atom_site_aniso_U_22
_atom_site_aniso_U_33
_atom_site_aniso_U_23
_atom_site_aniso_U_13
_atom_site_aniso_U_12
Sn1 0.01170(7) 0.01103(6) 0.01191(7) -0.00053(4) -0.00182(5) -0.00087(4)
C101 0.0123(9) 0.0178(9) 0.0138(9) -0.0006(7) -0.0032(8) -0.0015(7)
C102 0.0138(9) 0.0175(9) 0.0128(9) -0.0011(7) -0.0044(8) 0.0005(7)
C103 0.0158(9) 0.0169(9) 0.0130(9) 0.0007(7) -0.0046(8) 0.0007(7)
C104 0.0173(10) 0.0127(8) 0.0143(9) -0.0013(7) -0.0051(8) -0.0001(7)
C105 0.0167(9) 0.0129(8) 0.0136(9) 0.0006(7) -0.0059(8) -0.0004(7)
C106 0.0158(9) 0.0152(9) 0.0136(9) 0.0015(7) -0.0060(8) -0.0022(7)
C107 0.0168(9) 0.0137(9) 0.0146(9) 0.0006(7) -0.0064(8) -0.0013(7)
C108 0.0139(9) 0.0155(9) 0.0143(9) 0.0014(7) -0.0048(8) -0.0023(7)
C109 0.0126(9) 0.0159(9) 0.0130(9) -0.0001(7) -0.0033(8) -0.0012(7)
C110 0.0163(9) 0.0160(9) 0.0123(9) -0.0017(7) -0.0056(8) 0.0007(7)
C111 0.0149(9) 0.0171(9) 0.0100(9) -0.0001(7) -0.0044(8) 0.0011(7)
C112 0.0153(9) 0.0140(8) 0.0129(9) -0.0013(7) -0.0058(8) 0.0009(7)
C113 0.0178(9) 0.0123(8) 0.0143(9) 0.0005(7) -0.0070(8) -0.0009(7)
C114 0.0160(9) 0.0158(9) 0.0138(9) 0.0016(7) -0.0065(8) -0.0033(7)
C115 0.0176(10) 0.0154(9) 0.0132(9) 0.0012(7) -0.0074(8) -0.0028(7)
C116 0.0140(9) 0.0154(9) 0.0133(9) 0.0017(7) -0.0039(8) -0.0025(7)
C117 0.0142(9) 0.0226(10) 0.0168(10) -0.0008(7) -0.0044(8) -0.0015(7)
C118 0.0139(10) 0.0299(11) 0.0143(10) -0.0024(8) -0.0018(8) 0.0030(8)
C119 0.0217(10) 0.0202(9) 0.0155(10) -0.0035(7) -0.0061(8) 0.0059(8)
C120 0.0207(10) 0.0161(9) 0.0147(10) -0.0017(7) -0.0060(8) 0.0015(7)
C121 0.0208(10) 0.0145(9) 0.0176(10) -0.0001(7) -0.0066(8) 0.0000(7)
C122 0.0301(12) 0.0137(9) 0.0226(11) 0.0010(7) -0.0121(9) -0.0051(8)
C123 0.0238(11) 0.0219(10) 0.0202(11) 0.0053(8) -0.0073(9) -0.0101(8)
C124 0.0169(10) 0.0210(10) 0.0160(10) 0.0006(7) -0.0047(8) -0.0035(7)
C125 0.0152(9) 0.0207(9) 0.0147(10) 0.0001(7) -0.0044(8) -0.0009(7)
C126 0.0162(10) 0.0255(10) 0.0129(10) -0.0019(7) -0.0005(8) 0.0011(8)
C127 0.0221(10) 0.0194(9) 0.0142(10) -0.0042(7) -0.0042(8) 0.0049(8)
C128 0.0215(10) 0.0155(9) 0.0142(10) -0.0009(7) -0.0059(8) 0.0012(7)
C129 0.0201(10) 0.0148(9) 0.0166(10) 0.0000(7) -0.0075(8) -0.0008(7)
C130 0.0257(11) 0.0134(9) 0.0223(11) 0.0006(7) -0.0110(9) -0.0042(7)
C131 0.0200(10) 0.0199(10) 0.0215(11) 0.0041(8) -0.0072(9) -0.0083(8)
C132 0.0171(10) 0.0211(10) 0.0155(10) -0.0001(7) -0.0047(8) -0.0044(7)
C1 0.0121(9) 0.0181(9) 0.0182(10) 0.0028(7) -0.0049(8) -0.0034(7)
C2 0.0261(12) 0.0225(11) 0.0377(14) -0.0026(9) -0.0156(11) 0.0019(8)
C3 0.0374(14) 0.0277(12) 0.0560(18) 0.0087(11) -0.0308(13) -0.0008(10)
C4 0.0342(14) 0.0457(14) 0.0351(14) 0.0186(11) -0.0237(12) -0.0162(11)
C5 0.0269(12) 0.0504(15) 0.0206(12) -0.0012(10) -0.0093(10) -0.0090(10)
C6 0.0214(11) 0.0291(11) 0.0226(11) -0.0016(8) -0.0060(9) 0.0010(8)
N101 0.0142(8) 0.0135(7) 0.0129(8) -0.0010(6) -0.0013(7) -0.0015(6)
N102 0.0141(8) 0.0123(7) 0.0149(8) -0.0015(6) -0.0031(7) -0.0017(6)
N103 0.0126(8) 0.0133(7) 0.0133(8) -0.0006(6) -0.0032(6) 0.0000(6)
N104 0.0138(8) 0.0121(7) 0.0143(8) -0.0006(6) -0.0015(7) -0.0015(6)
N105 0.0174(8) 0.0134(7) 0.0146(8) -0.0009(6) -0.0042(7) -0.0010(6)
N106 0.0142(8) 0.0152(8) 0.0141(8) 0.0004(6) -0.0029(7) -0.0019(6)
N107 0.0172(8) 0.0127(7) 0.0141(8) -0.0010(6) -0.0044(7) -0.0013(6)
N108 0.0158(8) 0.0151(8) 0.0139(8) -0.0013(6) -0.0031(7) -0.0027(6)
Cl1A 0.0276(3) 0.0373(3) 0.0411(4) -0.0113(2) -0.0127(3) -0.0029(2)
Cl2A 0.0553(4) 0.0346(3) 0.0262(3) -0.0028(2) -0.0080(3) -0.0147(3)
C1A 0.0196(11) 0.0275(11) 0.0311(13) -0.0105(9) -0.0065(10) 0.0039(8)
C2A 0.0276(12) 0.0261(11) 0.0230(12) -0.0071(8) -0.0010(10) -0.0003(9)
C3A 0.0316(13) 0.0370(13) 0.0246(12) -0.0095(9) -0.0061(10) -0.0043(10)
C4A 0.0233(12) 0.0316(12) 0.0341(14) -0.0088(10) -0.0036(10) -0.0046(9)
C5A 0.0259(12) 0.0334(13) 0.0353(14) 0.0028(10) -0.0068(11) 0.0012(10)
C6A 0.0274(13) 0.0388(13) 0.0321(14) -0.0026(10) -0.0126(11) 0.0048(10)

loop_
_atom_type_symbol
_atom_type_description
_atom_type_scat_dispersion_real
_atom_type_scat_dispersion_imag
_atom_type_scat_source
C C 0.0033 0.0016 'International Tables Vol C Tables 4.2.6.8 and 6.1.1.4'
H H 0.0000 0.0000 'International Tables Vol C Tables 4.2.6.8 and 6.1.1.4'
N N 0.0061 0.0033 'International Tables Vol C Tables 4.2.6.8 and 6.1.1.4'
Sn Sn -0.6537 1.4246 'International Tables Vol C Tables 4.2.6.8 and 6.1.1.4'
Cl Cl 0.1484 0.1585 'International Tables Vol C Tables 4.2.6.8 and 6.1.1.4'

loop_
_exptl_crystal_face_index_h
_exptl_crystal_face_index_k
_exptl_crystal_face_index_l
_exptl_crystal_face_perp_dist
_exptl_oxdiff_crystal_face_indexfrac_h
_exptl_oxdiff_crystal_face_indexfrac_k
_exptl_oxdiff_crystal_face_indexfrac_l
_exptl_oxdiff_crystal_face_x
_exptl_oxdiff_crystal_face_y
_exptl_oxdiff_crystal_face_z
0 0 1 0.0402 0.0002 -0.0000 0.9975 -0.0420 0.0289 -0.0136
0 5 1 0.0374 0.0012 4.9880 0.9977 0.0640 0.2322 0.1361
0 -1 0 0.1074 -0.0002 -0.9976 -0.0000 -0.0212 -0.0406 -0.0299
0 -2 -5 0.0346 -0.0013 -1.9950 -4.9875 0.1676 -0.2260 0.0082
0 0 -1 0.0219 -0.0002 0.0000 -0.9975 0.0420 -0.0289 0.0136
5 -1 1 0.1264 4.9874 -0.9978 0.9959 -0.1537 -0.2190 0.2609
-2 0 -5 0.0487 -1.9959 0.0002 -4.9868 0.2462 -0.0618 -0.0537
-5 0 -1 0.1229 -4.9876 0.0002 -0.9960 0.1325 0.1784 -0.2908

loop_
_geom_angle_atom_site_label_1
_geom_angle_atom_site_label_2
_geom_angle_atom_site_label_3
_geom_angle
N104 Sn1 N101 84.56(6)
N104 Sn1 N103 84.41(6)
N101 Sn1 N103 144.05(6)
N104 Sn1 N102 143.75(6)
N101 Sn1 N102 84.46(6)
N103 Sn1 N102 84.53(6)
N104 Sn1 C1 111.22(7)
N101 Sn1 C1 111.00(7)
N103 Sn1 C1 104.89(7)
N102 Sn1 C1 104.97(7)
N108 C101 N101 127.20(17)
N108 C101 C102 124.42(17)
N101 C101 C102 108.38(15)
C117 C102 C103 121.07(17)
C117 C102 C101 131.62(17)
C103 C102 C101 107.27(16)
C120 C103 C102 120.27(18)
C120 C103 C104 132.27(18)
C102 C103 C104 107.42(16)
N105 C104 N101 126.76(17)
N105 C104 C103 124.97(16)
N101 C104 C103 108.25(16)
N105 C105 N102 128.60(16)
N105 C105 C106 123.90(16)
N102 C105 C106 107.48(16)
C121 C106 C107 121.54(17)
C121 C106 C105 130.54(18)
C107 C106 C105 107.92(16)
C124 C107 C106 120.91(17)
C124 C107 C108 131.87(18)
C106 C107 C108 107.22(16)
N106 C108 N102 127.85(16)
N106 C108 C107 124.05(17)
N102 C108 C107 108.09(16)
N106 C109 N103 127.71(17)
N106 C109 C110 124.24(17)
N103 C109 C110 107.98(15)
C125 C110 C111 121.13(17)
C125 C110 C109 131.62(17)
C111 C110 C109 107.25(16)
C128 C111 C110 120.56(17)
C128 C111 C112 132.14(18)
C110 C111 C112 107.30(16)
N107 C112 N103 127.27(17)
N107 C112 C111 124.65(16)
N103 C112 C111 108.07(16)
N107 C113 N104 128.22(17)
N107 C113 C114 124.17(16)
N104 C113 C114 107.61(16)
C129 C114 C115 121.34(17)
C129 C114 C113 130.96(18)
C115 C114 C113 107.69(16)
C114 C115 C132 121.14(17)
C114 C115 C116 107.74(16)
C132 C115 C116 131.09(18)
N108 C116 N104 128.30(16)
N108 C116 C115 124.02(17)
N104 C116 C115 107.68(15)
C118 C117 C102 117.59(18)
C118 C117 H117 121.2
C102 C117 H117 121.2
C117 C118 C119 121.43(18)
C117 C118 H118 119.3
C119 C118 H118 119.3
C120 C119 C118 121.66(18)
C120 C119 H119 119.2
C118 C119 H119 119.2
C119 C120 C103 117.97(18)
C119 C120 H120 121.0
C103 C120 H120 121.0
C106 C121 C122 117.61(18)
C106 C121 H121 121.2
C122 C121 H121 121.2
C121 C122 C123 121.09(18)
C121 C122 H122 119.5
C123 C122 H122 119.5
C124 C123 C122 121.22(18)
C124 C123 H123 119.4
C122 C123 H123 119.4
C123 C124 C107 117.59(18)
C123 C124 H124 121.2
C107 C124 H124 121.2
C126 C125 C110 117.80(18)
C126 C125 H125 121.1
C110 C125 H125 121.1
C125 C126 C127 121.06(18)
C125 C126 H126 119.5
C127 C126 H126 119.5
C128 C127 C126 121.83(17)
C128 C127 H127 119.1
C126 C127 H127 119.1
C127 C128 C111 117.61(18)
C127 C128 H128 121.2
C111 C128 H128 121.2
C114 C129 C130 117.77(18)
C114 C129 H129 121.1
C130 C129 H129 121.1
C129 C130 C131 121.16(18)
C129 C130 H130 119.4
C131 C130 H130 119.4
C132 C131 C130 121.10(18)
C132 C131 H131 119.4
C130 C131 H131 119.4
C131 C132 C115 117.46(18)
C131 C132 H132 121.3
C115 C132 H132 121.3
C6 C1 C2 118.7(2)
C6 C1 Sn1 120.92(15)
C2 C1 Sn1 120.39(16)
C3 C2 C1 120.4(2)
C3 C2 H2 119.8
C1 C2 H2 119.8
C4 C3 C2 120.2(2)
C4 C3 H3 119.9
C2 C3 H3 119.9
C3 C4 C5 120.3(2)
C3 C4 H4 119.8
C5 C4 H4 119.8
C4 C5 C6 119.8(2)
C4 C5 H5 120.1
C6 C5 H5 120.1
C1 C6 C5 120.5(2)
C1 C6 H6 119.8
C5 C6 H6 119.8
C101 N101 C104 108.69(15)
C101 N101 Sn1 123.33(12)
C104 N101 Sn1 123.07(12)
C108 N102 C105 109.27(14)
C108 N102 Sn1 122.20(12)
C105 N102 Sn1 121.80(12)
C112 N103 C109 109.40(15)
C112 N103 Sn1 124.04(12)
C109 N103 Sn1 123.19(12)
C113 N104 C116 109.27(15)
C113 N104 Sn1 123.79(12)
C116 N104 Sn1 123.60(12)
C105 N105 C104 123.77(16)
C108 N106 C109 123.68(16)
C113 N107 C112 123.53(16)
C116 N108 C101 123.70(17)
C2A C1A C6A 119.8(2)
C2A C1A Cl1A 121.07(18)
C6A C1A Cl1A 119.12(19)
C1A C2A C3A 119.9(2)
C1A C2A Cl2A 120.57(18)
C3A C2A Cl2A 119.53(19)
C4A C3A C2A 119.8(2)
C4A C3A H3A 120.1
C2A C3A H3A 120.1
C3A C4A C5A 120.4(2)
C3A C4A H4A 119.8
C5A C4A H4A 119.8
C6A C5A C4A 119.9(2)
C6A C5A H5A 120.1
C4A C5A H5A 120.1
C5A C6A C1A 120.2(2)
C5A C6A H6A 119.9
C1A C6A H6A 119.9

loop_
_geom_bond_atom_site_label_1
_geom_bond_atom_site_label_2
_geom_bond_distance
Sn1 N104 2.0821(15)
Sn1 N101 2.0892(15)
Sn1 N103 2.0917(15)
Sn1 N102 2.0919(15)
Sn1 C1 2.105(2)
C101 N108 1.350(2)
C101 N101 1.390(2)
C101 C102 1.426(3)
C102 C117 1.404(3)
C102 C103 1.414(3)
C103 C120 1.408(3)
C103 C104 1.424(3)
C104 N105 1.353(2)
C104 N101 1.396(2)
C105 N105 1.306(2)
C105 N102 1.400(2)
C105 C106 1.458(2)
C106 C121 1.386(3)
C106 C107 1.396(3)
C107 C124 1.392(3)
C107 C108 1.459(2)
C108 N106 1.313(2)
C108 N102 1.392(2)
C109 N106 1.347(2)
C109 N103 1.388(2)
C109 C110 1.433(3)
C110 C125 1.398(3)
C110 C111 1.412(3)
C111 C128 1.406(2)
C111 C112 1.432(3)
C112 N107 1.351(2)
C112 N103 1.384(2)
C113 N107 1.309(2)
C113 N104 1.396(2)
C113 C114 1.460(3)
C114 C129 1.385(3)
C114 C115 1.392(3)
C115 C132 1.393(3)
C115 C116 1.456(2)
C116 N108 1.305(2)
C116 N104 1.399(2)
C117 C118 1.377(3)
C117 H117 0.9500
C118 C119 1.412(3)
C118 H118 0.9500
C119 C120 1.370(3)
C119 H119 0.9500
C120 H120 0.9500
C121 C122 1.388(3)
C121 H121 0.9500
C122 C123 1.399(3)
C122 H122 0.9500
C123 C124 1.391(3)
C123 H123 0.9500
C124 H124 0.9500
C125 C126 1.381(3)
C125 H125 0.9500
C126 C127 1.411(3)
C126 H126 0.9500
C127 C128 1.375(3)
C127 H127 0.9500
C128 H128 0.9500
C129 C130 1.386(3)
C129 H129 0.9500
C130 C131 1.398(3)
C130 H130 0.9500
C131 C132 1.390(3)
C131 H131 0.9500
C132 H132 0.9500
C1 C6 1.391(3)
C1 C2 1.393(3)
C2 C3 1.389(3)
C2 H2 0.9500
C3 C4 1.370(4)
C3 H3 0.9500
C4 C5 1.378(4)
C4 H4 0.9500
C5 C6 1.394(3)
C5 H5 0.9500
C6 H6 0.9500
Cl1A C1A 1.731(2)
Cl2A C2A 1.736(2)
C1A C2A 1.382(3)
C1A C6A 1.385(3)
C2A C3A 1.394(3)
C3A C4A 1.374(3)
C3A H3A 0.9500
C4A C5A 1.382(4)
C4A H4A 0.9500
C5A C6A 1.381(3)
C5A H5A 0.9500
C6A H6A 0.9500
